data_4074944
loop_
_publ_author_name
'Taha, Ziyad A.'
'Deguns, Eric W.'
'Chattopadhyay, Swarup'
'Scott, Susannah L.'

_publ_section_title
;
 Formation of Digallium Sites in the Reaction of Trimethylgallium with
 Silica
;
_journal_issue 8
_journal_name_full Organometallics
_journal_page_first 1891
_journal_paper_doi 10.1021/om051034o
_journal_volume 25
_journal_year 2006
_chemical_formula_sum 'C20 H21 Ga O Si'
_chemical_formula_weight 375.18
_chemical_name_systematic
; 
 ? 
;
_space_group_IT_number 2
_symmetry_cell_setting triclinic
_symmetry_space_group_name_Hall '-P 1'
_symmetry_space_group_name_H-M 'P -1'
_atom_sites_solution_hydrogens geom
_atom_sites_solution_primary direct
_atom_sites_solution_secondary difmap
_audit_creation_method SHELXL-97
_cell_angle_alpha 69.910(2)
_cell_angle_beta 74.453(2)
_cell_angle_gamma 64.222(2)
_cell_formula_units_Z 2
_cell_length_a 8.7861(11)
_cell_length_b 9.5628(12)
_cell_length_c 12.8261(16)
_cell_measurement_temperature 120(1)
_cell_volume 902.3(2)
_computing_structure_refinement 'SHELXL-97 (Sheldrick, 1997)'
_computing_structure_solution 'SHELXS-97 (Sheldrick, 1990)'
_diffrn_ambient_temperature 120(1)
_diffrn_measured_fraction_theta_full 0.845
_diffrn_measured_fraction_theta_max 0.845
_diffrn_measurement_device_type 'CCD area detector'
_diffrn_measurement_method 'omega scan'
_diffrn_radiation_monochromator graphite
_diffrn_radiation_source 'fine-focus sealed tube'
_diffrn_radiation_type MoK\a
_diffrn_radiation_wavelength 0.71073
_diffrn_reflns_av_R_equivalents 0.0315
_diffrn_reflns_av_sigmaI/netI 0.0520
_diffrn_reflns_limit_h_max 11
_diffrn_reflns_limit_h_min -11
_diffrn_reflns_limit_k_max 12
_diffrn_reflns_limit_k_min -12
_diffrn_reflns_limit_l_max 16
_diffrn_reflns_limit_l_min -11
_diffrn_reflns_number 6534
_diffrn_reflns_theta_full 28.56
_diffrn_reflns_theta_max 28.56
_diffrn_reflns_theta_min 1.71
_exptl_absorpt_coefficient_mu 1.593
_exptl_absorpt_correction_type multi-scan
_exptl_absorpt_process_details SADABS
_exptl_crystal_colour colorless
_exptl_crystal_density_diffrn 1.381
_exptl_crystal_density_meas ?
_exptl_crystal_density_method 'not measured'
_exptl_crystal_description plate
_exptl_crystal_F_000 388
_exptl_crystal_size_max 0.2
_exptl_crystal_size_mid 0.15
_exptl_crystal_size_min 0.08
_refine_diff_density_max 1.302
_refine_diff_density_min -0.815
_refine_diff_density_rms 0.136
_refine_ls_extinction_method none
_refine_ls_goodness_of_fit_ref 1.058
_refine_ls_hydrogen_treatment mixed
_refine_ls_matrix_type full
_refine_ls_number_parameters 292
_refine_ls_number_reflns 3886
_refine_ls_number_restraints 0
_refine_ls_restrained_S_all 1.058
_refine_ls_R_factor_all 0.0540
_refine_ls_R_factor_gt 0.0402
_refine_ls_shift/su_max 0.001
_refine_ls_shift/su_mean 0.000
_refine_ls_structure_factor_coef Fsqd
_refine_ls_weighting_details 'calc w=1/[\s^2^(Fo^2^)+(0.0835P)^2^+0.0000P] where P=(Fo^2^+2Fc^2^)/3'
_refine_ls_weighting_scheme calc
_refine_ls_wR_factor_gt 0.1098
_refine_ls_wR_factor_ref 0.1259
_reflns_number_gt 3204
_reflns_number_total 3886
_reflns_threshold_expression >2sigma(I)
_cod_data_source_file om051034osi20051203_072614.cif
_cod_data_source_block (Ph3SiOGaMe2)2
_cod_depositor_comments
;
The following automatic conversions were performed:

'_exptl_crystal_density_meas' value 'n/a' was changed to '?' - the
value is perceived as not measured.

Automatic conversion script
Id: cif_fix_values 3008 2015-01-20 13:52:24Z robertas 
;
_cod_original_sg_symbol_H-M P-1
_cod_database_code 4074944

loop_
_symmetry_equiv_pos_as_xyz
'x, y, z'
'-x, -y, -z'

loop_
_atom_site_label
_atom_site_type_symbol
_atom_site_fract_x
_atom_site_fract_y
_atom_site_fract_z
_atom_site_U_iso_or_equiv
_atom_site_adp_type
_atom_site_occupancy
_atom_site_symmetry_multiplicity
_atom_site_calc_flag
C1 C 0.2097(5) 1.3077(4) 0.4384(3) 0.0294(8) Uani 1 1 d
C2 C 0.2529(5) 0.9263(5) 0.4395(3) 0.0285(8) Uani 1 1 d
C3 C 0.1296(4) 1.0675(3) 0.7675(2) 0.0159(6) Uani 1 1 d
C4 C 0.0031(4) 1.1487(4) 0.6974(2) 0.0198(6) Uani 1 1 d
C5 C -0.1527(5) 1.2640(4) 0.7260(3) 0.0256(7) Uani 1 1 d
C6 C -0.1869(5) 1.3013(4) 0.8269(3) 0.0277(7) Uani 1 1 d
C7 C -0.0651(5) 1.2224(4) 0.8986(3) 0.0276(7) Uani 1 1 d
C8 C 0.0910(4) 1.1071(4) 0.8699(2) 0.0206(6) Uani 1 1 d
C9 C 0.4856(4) 0.8441(3) 0.8300(2) 0.0167(6) Uani 1 1 d
C10 C 0.5512(4) 0.9541(4) 0.8307(2) 0.0211(7) Uani 1 1 d
C11 C 0.6606(5) 0.9150(4) 0.9045(2) 0.0233(7) Uani 1 1 d
C12 C 0.7075(4) 0.7641(4) 0.9809(2) 0.0230(7) Uani 1 1 d
C13 C 0.6439(5) 0.6537(4) 0.9829(2) 0.0239(7) Uani 1 1 d
C14 C 0.5331(4) 0.6938(4) 0.9084(2) 0.0203(6) Uani 1 1 d
C15 C 0.2797(4) 0.7336(3) 0.7332(2) 0.0167(6) Uani 1 1 d
C16 C 0.1186(4) 0.7282(4) 0.7784(2) 0.0214(6) Uani 1 1 d
C17 C 0.0740(5) 0.6061(4) 0.7749(3) 0.0258(7) Uani 1 1 d
C18 C 0.1924(5) 0.4869(4) 0.7253(3) 0.0285(8) Uani 1 1 d
C19 C 0.3529(5) 0.4876(4) 0.6819(3) 0.0324(8) Uani 1 1 d
C20 C 0.3980(5) 0.6080(4) 0.6853(3) 0.0280(7) Uani 1 1 d
Ga Ga 0.33117(4) 1.07586(4) 0.45907(2) 0.01718(13) Uani 1 1 d
H4 H 0.024(4) 1.114(4) 0.633(3) 0.014(8) Uiso 1 1 d
H5 H -0.220(5) 1.310(5) 0.677(3) 0.029(10) Uiso 1 1 d
H6 H -0.284(5) 1.382(5) 0.841(3) 0.029(10) Uiso 1 1 d
H7 H -0.085(5) 1.253(4) 0.961(3) 0.026(9) Uiso 1 1 d
H8 H 0.177(4) 1.055(4) 0.918(2) 0.013(8) Uiso 1 1 d
H10 H 0.509(5) 1.060(4) 0.783(3) 0.019(8) Uiso 1 1 d
H11 H 0.701(6) 0.995(5) 0.911(3) 0.043(12) Uiso 1 1 d
H12 H 0.791(5) 0.727(4) 1.032(3) 0.030(10) Uiso 1 1 d
H13 H 0.668(5) 0.552(5) 1.040(3) 0.030(10) Uiso 1 1 d
H14 H 0.488(5) 0.618(4) 0.910(3) 0.022(9) Uiso 1 1 d
H16 H 0.043(5) 0.807(4) 0.809(3) 0.026(9) Uiso 1 1 d
H17 H -0.044(5) 0.607(4) 0.809(3) 0.021(9) Uiso 1 1 d
H18 H 0.162(6) 0.415(5) 0.717(4) 0.049(13) Uiso 1 1 d
H19 H 0.418(6) 0.424(5) 0.648(3) 0.040(12) Uiso 1 1 d
H20 H 0.503(5) 0.614(4) 0.652(3) 0.028(10) Uiso 1 1 d
H1A H 0.083(6) 1.338(5) 0.465(3) 0.036(10) Uiso 1 1 d
H2A H 0.343(7) 0.831(6) 0.439(4) 0.048(13) Uiso 1 1 d
H1B H 0.242(7) 1.349(6) 0.476(4) 0.059(16) Uiso 1 1 d
H2B H 0.208(6) 0.964(5) 0.376(4) 0.044(12) Uiso 1 1 d
H1C H 0.245(5) 1.356(5) 0.366(3) 0.032(10) Uiso 1 1 d
H2C H 0.146(7) 0.911(6) 0.504(4) 0.071(15) Uiso 1 1 d
O O 0.4253(3) 0.9723(2) 0.60296(15) 0.0166(4) Uani 1 1 d
Si Si 0.33389(11) 0.90459(9) 0.72990(6) 0.01428(19) Uani 1 1 d

loop_
_atom_site_aniso_label
_atom_site_aniso_U_11
_atom_site_aniso_U_22
_atom_site_aniso_U_33
_atom_site_aniso_U_23
_atom_site_aniso_U_13
_atom_site_aniso_U_12
C1 0.023(2) 0.0213(16) 0.0295(17) 0.0061(13) -0.0039(14) -0.0051(14)
C2 0.030(2) 0.042(2) 0.0254(16) -0.0081(15) -0.0086(15) -0.0229(18)
C3 0.0175(17) 0.0133(13) 0.0171(12) -0.0003(10) -0.0037(11) -0.0081(11)
C4 0.0191(17) 0.0216(15) 0.0199(13) -0.0025(11) -0.0073(11) -0.0084(12)
C5 0.024(2) 0.0226(15) 0.0306(16) -0.0009(13) -0.0127(14) -0.0087(14)
C6 0.022(2) 0.0219(16) 0.0357(17) -0.0099(13) -0.0008(14) -0.0060(14)
C7 0.033(2) 0.0281(17) 0.0226(15) -0.0090(13) -0.0021(14) -0.0118(15)
C8 0.0220(18) 0.0232(15) 0.0177(13) -0.0014(11) -0.0071(12) -0.0101(13)
C9 0.0186(16) 0.0186(14) 0.0136(11) -0.0008(10) -0.0047(11) -0.0088(12)
C10 0.032(2) 0.0189(14) 0.0159(12) 0.0006(11) -0.0072(12) -0.0141(13)
C11 0.031(2) 0.0243(15) 0.0209(14) -0.0034(12) -0.0062(12) -0.0169(14)
C12 0.0221(19) 0.0276(16) 0.0212(14) -0.0017(12) -0.0119(12) -0.0095(14)
C13 0.028(2) 0.0213(15) 0.0191(13) 0.0067(12) -0.0132(12) -0.0096(13)
C14 0.0263(19) 0.0194(14) 0.0182(13) 0.0013(11) -0.0082(12) -0.0132(13)
C15 0.0197(17) 0.0163(13) 0.0156(12) 0.0029(10) -0.0094(11) -0.0096(12)
C16 0.0225(18) 0.0234(15) 0.0221(14) -0.0040(12) -0.0058(12) -0.0119(13)
C17 0.026(2) 0.0313(17) 0.0270(15) -0.0041(13) -0.0046(13) -0.0191(15)
C18 0.037(2) 0.0232(16) 0.0357(17) -0.0023(13) -0.0122(15) -0.0206(15)
C19 0.029(2) 0.0228(17) 0.049(2) -0.0150(16) -0.0061(16) -0.0093(15)
C20 0.021(2) 0.0247(16) 0.0414(18) -0.0111(14) -0.0008(15) -0.0113(14)
Ga 0.0174(2) 0.0205(2) 0.01394(17) 0.00160(12) -0.00808(12) -0.00872(14)
O 0.0201(12) 0.0188(10) 0.0122(8) 0.0023(7) -0.0078(7) -0.0099(8)
Si 0.0172(5) 0.0144(4) 0.0124(3) 0.0012(3) -0.0064(3) -0.0081(3)

loop_
_atom_type_symbol
_atom_type_description
_atom_type_scat_dispersion_real
_atom_type_scat_dispersion_imag
_atom_type_scat_source
C C 0.0033 0.0016 'International Tables Vol C Tables 4.2.6.8 and 6.1.1.4'
H H 0.0000 0.0000 'International Tables Vol C Tables 4.2.6.8 and 6.1.1.4'
O O 0.0106 0.0060 'International Tables Vol C Tables 4.2.6.8 and 6.1.1.4'
Si Si 0.0817 0.0704 'International Tables Vol C Tables 4.2.6.8 and 6.1.1.4'
Ga Ga 0.2307 1.6083 'International Tables Vol C Tables 4.2.6.8 and 6.1.1.4'

loop_
_geom_angle_atom_site_label_1
_geom_angle_atom_site_label_2
_geom_angle_atom_site_label_3
_geom_angle
_geom_angle_site_symmetry_1
_geom_angle_site_symmetry_3
Ga C1 H1A 112(2) . .
Ga C1 H1B 114(3) . .
H1A C1 H1B 104(4) . .
Ga C1 H1C 107(2) . .
H1A C1 H1C 118(3) . .
H1B C1 H1C 101(4) . .
Ga C2 H2A 109(3) . .
Ga C2 H2B 112(3) . .
H2A C2 H2B 109(4) . .
Ga C2 H2C 112(3) . .
H2A C2 H2C 112(4) . .
H2B C2 H2C 103(4) . .
C4 C3 C8 116.7(3) . .
C4 C3 Si 121.0(2) . .
C8 C3 Si 122.1(2) . .
C5 C4 C3 122.2(3) . .
C5 C4 H4 121(2) . .
C3 C4 H4 117(2) . .
C6 C5 C4 119.8(3) . .
C6 C5 H5 124(3) . .
C4 C5 H5 116(3) . .
C7 C6 C5 119.5(3) . .
C7 C6 H6 122(3) . .
C5 C6 H6 118(2) . .
C6 C7 C8 120.7(3) . .
C6 C7 H7 119(2) . .
C8 C7 H7 120(2) . .
C7 C8 C3 121.1(3) . .
C7 C8 H8 120.7(19) . .
C3 C8 H8 118.2(19) . .
C14 C9 C10 117.7(3) . .
C14 C9 Si 122.6(2) . .
C10 C9 Si 119.6(2) . .
C11 C10 C9 121.3(3) . .
C11 C10 H10 121(2) . .
C9 C10 H10 117(2) . .
C10 C11 C12 119.9(3) . .
C10 C11 H11 122(2) . .
C12 C11 H11 117(2) . .
C13 C12 C11 120.2(3) . .
C13 C12 H12 117(2) . .
C11 C12 H12 123(2) . .
C12 C13 C14 119.8(3) . .
C12 C13 H13 121(2) . .
C14 C13 H13 119(2) . .
C13 C14 C9 121.2(3) . .
C13 C14 H14 120(2) . .
C9 C14 H14 119(2) . .
C16 C15 C20 116.7(3) . .
C16 C15 Si 121.9(2) . .
C20 C15 Si 121.3(2) . .
C15 C16 C17 122.2(3) . .
C15 C16 H16 118(2) . .
C17 C16 H16 120(3) . .
C18 C17 C16 119.3(3) . .
C18 C17 H17 121.0(19) . .
C16 C17 H17 119.7(19) . .
C19 C18 C17 119.7(3) . .
C19 C18 H18 120(3) . .
C17 C18 H18 120(3) . .
C18 C19 C20 121.2(3) . .
C18 C19 H19 120(3) . .
C20 C19 H19 119(3) . .
C19 C20 C15 120.8(3) . .
C19 C20 H20 122(2) . .
C15 C20 H20 117(2) . .
C2 Ga C1 127.50(18) . .
C2 Ga O 110.95(14) . 2_676
C1 Ga O 109.76(13) . 2_676
C2 Ga O 105.85(12) . .
C1 Ga O 111.23(13) . .
O Ga O 82.21(8) 2_676 .
C2 Ga Ga 114.73(13) . 2_676
C1 Ga Ga 117.69(13) . 2_676
O Ga Ga 41.15(5) 2_676 2_676
O Ga Ga 41.06(6) . 2_676
Si O Ga 130.66(12) . 2_676
Si O Ga 129.70(13) . .
Ga O Ga 97.79(8) 2_676 .
O Si C9 107.24(12) . .
O Si C3 109.93(11) . .
C9 Si C3 109.60(13) . .
O Si C15 110.23(12) . .
C9 Si C15 112.44(12) . .
C3 Si C15 107.41(14) . .

loop_
_geom_bond_atom_site_label_1
_geom_bond_atom_site_label_2
_geom_bond_distance
_geom_bond_site_symmetry_2
C1 Ga 1.953(4) .
C1 H1A 1.01(5) .
C1 H1B 0.88(5) .
C1 H1C 0.92(4) .
C2 Ga 1.943(3) .
C2 H2A 0.91(5) .
C2 H2B 0.89(4) .
C2 H2C 1.10(5) .
C3 C4 1.398(4) .
C3 C8 1.404(4) .
C3 Si 1.871(3) .
C4 C5 1.385(5) .
C4 H4 0.94(3) .
C5 C6 1.382(5) .
C5 H5 0.85(4) .
C6 C7 1.382(5) .
C6 H6 0.89(4) .
C7 C8 1.388(5) .
C7 H7 0.90(4) .
C8 H8 0.96(3) .
C9 C14 1.400(4) .
C9 C10 1.406(4) .
C9 Si 1.869(3) .
C10 C11 1.376(4) .
C10 H10 0.95(3) .
C11 C12 1.393(4) .
C11 H11 1.00(4) .
C12 C13 1.384(5) .
C12 H12 0.98(4) .
C13 C14 1.389(4) .
C13 H13 0.97(4) .
C14 H14 0.96(4) .
C15 C16 1.395(5) .
C15 C20 1.407(4) .
C15 Si 1.876(3) .
C16 C17 1.401(4) .
C16 H16 0.89(4) .
C17 C18 1.378(5) .
C17 H17 1.01(4) .
C18 C19 1.373(6) .
C18 H18 0.88(5) .
C19 C20 1.387(5) .
C19 H19 0.80(4) .
C20 H20 0.93(4) .
Ga O 1.976(2) 2_676
Ga O 1.9800(19) .
Ga Ga 2.9813(7) 2_676
O Si 1.656(2) .
O Ga 1.976(2) 2_676

loop_
_geom_torsion_atom_site_label_1
_geom_torsion_atom_site_label_2
_geom_torsion_atom_site_label_3
_geom_torsion_atom_site_label_4
_geom_torsion
_geom_torsion_site_symmetry_1
_geom_torsion_site_symmetry_4
C8 C3 C4 C5 0.6(4) . .
Si C3 C4 C5 176.6(2) . .
C3 C4 C5 C6 -0.2(5) . .
C4 C5 C6 C7 -0.3(5) . .
C5 C6 C7 C8 0.4(5) . .
C6 C7 C8 C3 0.1(5) . .
C4 C3 C8 C7 -0.5(4) . .
Si C3 C8 C7 -176.5(2) . .
C14 C9 C10 C11 1.1(5) . .
Si C9 C10 C11 178.8(3) . .
C9 C10 C11 C12 -0.4(5) . .
C10 C11 C12 C13 -0.2(5) . .
C11 C12 C13 C14 0.0(5) . .
C12 C13 C14 C9 0.7(5) . .
C10 C9 C14 C13 -1.2(5) . .
Si C9 C14 C13 -178.9(3) . .
C20 C15 C16 C17 -1.1(4) . .
Si C15 C16 C17 176.0(2) . .
C15 C16 C17 C18 -0.1(5) . .
C16 C17 C18 C19 1.2(5) . .
C17 C18 C19 C20 -1.1(6) . .
C18 C19 C20 C15 -0.2(6) . .
C16 C15 C20 C19 1.3(5) . .
Si C15 C20 C19 -175.9(3) . .
C2 Ga O Si -55.9(2) . .
C1 Ga O Si 86.19(19) . .
O Ga O Si -165.6(2) 2_676 .
Ga Ga O Si -165.6(2) 2_676 .
C2 Ga O Ga 109.65(14) . 2_676
C1 Ga O Ga -108.24(14) . 2_676
O Ga O Ga 0.0 2_676 2_676
Ga O Si C9 25.67(19) 2_676 .
Ga O Si C9 -173.32(14) . .
Ga O Si C3 144.75(15) 2_676 .
Ga O Si C3 -54.24(18) . .
Ga O Si C15 -97.04(17) 2_676 .
Ga O Si C15 63.97(18) . .
C14 C9 Si O -129.4(2) . .
C10 C9 Si O 53.0(3) . .
C14 C9 Si C3 111.3(3) . .
C10 C9 Si C3 -66.3(3) . .
C14 C9 Si C15 -8.1(3) . .
C10 C9 Si C15 174.3(2) . .
C4 C3 Si O 54.0(3) . .
C8 C3 Si O -130.2(2) . .
C4 C3 Si C9 171.6(2) . .
C8 C3 Si C9 -12.6(3) . .
C4 C3 Si C15 -65.9(3) . .
C8 C3 Si C15 109.8(2) . .
C16 C15 Si O -131.0(2) . .
C20 C15 Si O 46.0(3) . .
C16 C15 Si C9 109.4(2) . .
C20 C15 Si C9 -73.6(3) . .
C16 C15 Si C3 -11.3(3) . .
C20 C15 Si C3 165.7(3) . .
